data_1562223
loop_
_publ_author_name
'Zheng, Ji'
'Wang, Jia-Nan'
'Wang, Ting'
'Wu, Kun'
'Wei, Rong-Jia'
'Lu, Weigang'
'Li, Dan'

_publ_section_title
;
 Phosphorescent Metal Rotaxane-like Bimetallic Ag/Au Clusters
;
_journal_name_full 'The Journal of Physical Chemistry C'
_journal_paper_doi 10.1021/acs.jpcc.1c00621
_journal_year 2021
_chemical_formula_moiety 'C94 H46 Ag12 Au F36 N12, 2(C3 N0.5)'
_chemical_formula_sum 'C100 H46 Ag12 Au F36 N13'
_chemical_formula_weight 3604.90
_space_group_crystal_system triclinic
_space_group_IT_number 2
_space_group_name_Hall '-P 1'
_space_group_name_H-M_alt 'P -1'
_atom_sites_solution_hydrogens geom
_atom_sites_solution_primary iterative
_audit_creation_date 2020-08-31
_audit_creation_method
;
Olex2 1.2
(compiled 2018.05.29 svn.r3508 for OlexSys, GUI svn.r5506)
;
_cell_angle_alpha 61.591(4)
_cell_angle_beta 67.904(3)
_cell_angle_gamma 61.997(4)
_cell_formula_units_Z 1
_cell_length_a 15.4163(5)
_cell_length_b 15.5079(7)
_cell_length_c 15.5847(5)
_cell_measurement_reflns_used 35617
_cell_measurement_temperature 99.98(14)
_cell_measurement_theta_max 77.6430
_cell_measurement_theta_min 3.0150
_cell_volume 2837.0(2)
_computing_cell_refinement 'CrysAlisPro 1.171.39.33c (Rigaku OD, 2017)'
_computing_data_collection 'CrysAlisPro 1.171.39.33c (Rigaku OD, 2017)'
_computing_data_reduction 'CrysAlisPro 1.171.39.33c (Rigaku OD, 2017)'
_computing_molecular_graphics 'Olex2 (Dolomanov et al., 2009)'
_computing_publication_material 'Olex2 (Dolomanov et al., 2009)'
_computing_structure_refinement 'ShelXL (Sheldrick, 2015)'
_computing_structure_solution 'olex2.solve (Bourhis et al., 2015)'
_diffrn_ambient_environment N~2~
_diffrn_ambient_temperature 99.98(14)
_diffrn_detector 'CCD plate'
_diffrn_measured_fraction_theta_full 0.994
_diffrn_measured_fraction_theta_max 0.955
_diffrn_measurement_details
;
List of Runs (angles in degrees, time in seconds):

  # Type    Start    End  Width  t~exp~   \w     \q     \k     \f   Frames
--------------------------------------------------------------------------
  1  \w    -39.00  28.00   0.50    0.50    --   -2.20 -82.00 -30.00  134
  2  \w    -27.00   5.00   0.50    0.50    --   -2.20  82.00-150.00   64
  3  \w     24.00  80.00   0.50    0.50    --   -2.20  19.00 -60.00  112
  4  \w    -36.00  36.00   0.50    0.50    --   -2.20  82.00 -90.00  144
  5  \w    -33.00  -1.00   0.50    0.50    --   -2.20  19.00 -60.00   64
  6  \w    -31.00  25.00   0.50    0.50    --    2.20  82.00 150.00  112
  7  \w    -35.00  37.00   0.50    0.50    --    2.20 -82.00-150.00  144
  8  \w    -31.00  -4.00   0.50    0.50    --    2.20  82.00   0.00   54
  9  \w     17.00 133.00   0.50    1.10    --  106.30 -57.00 120.00  232
 10  \w     91.00 129.00   0.50    1.10    --  106.30 -82.00-150.00   76
 11  \w     17.00  88.00   0.50    1.10    --  106.30 -38.00 -60.00  142
 12  \w     17.00 123.00   0.50    1.10    --  106.30 -19.00 -30.00  212
 13  \w     96.00 122.00   0.50    1.10    --  106.30 -82.00 -90.00   52
 14  \w     23.00 141.00   0.50    1.10    --  106.30 -82.00 120.00  236
 15  \w     18.00  44.00   0.50    1.10    --  106.30 -82.00-150.00   52
 16  \w     65.00 110.00   0.50    1.10    --  106.30 -82.00  60.00   90
 17  \w     78.00 113.00   0.50    1.10    --  106.30 -82.00 150.00   70
 18  \w     76.00 141.00   0.50    1.10    --  106.30 -82.00 -30.00  130
 19  \w     25.00 139.00   0.50    1.10    --  106.30 -19.00-150.00  228
 20  \w    164.00 194.00   0.50    1.10    --  106.30   0.00 150.00   60
 21  \w     59.00 131.00   0.50    1.10    --  106.30 -82.00-120.00  144
 22  \w     21.00 138.00   0.50    1.10    --  106.30 -82.00 -60.00  234
 23  \w     18.00 146.00   0.50    1.10    --  106.30   0.00 150.00  256
;
_diffrn_measurement_device 'four-circle diffractometer'
_diffrn_measurement_device_type 'XtaLAB AFC12 (RINC): Kappa single'
_diffrn_measurement_method '\w scans'
_diffrn_orient_matrix_type 'CrysAlisPro convention (1999,Acta A55,543-557)'
_diffrn_orient_matrix_UB_11 -0.0335046000
_diffrn_orient_matrix_UB_12 -0.0016398000
_diffrn_orient_matrix_UB_13 -0.0486070000
_diffrn_orient_matrix_UB_21 -0.0795648000
_diffrn_orient_matrix_UB_22 -0.0284895000
_diffrn_orient_matrix_UB_23 0.0300722000
_diffrn_orient_matrix_UB_31 -0.0734928000
_diffrn_orient_matrix_UB_32 0.1010432000
_diffrn_orient_matrix_UB_33 0.0109386000
_diffrn_radiation_monochromator mirror
_diffrn_radiation_probe x-ray
_diffrn_radiation_type CuK\a
_diffrn_radiation_wavelength 1.54184
_diffrn_reflns_av_R_equivalents 0.0358
_diffrn_reflns_av_unetI/netI 0.0330
_diffrn_reflns_Laue_measured_fraction_full 0.994
_diffrn_reflns_Laue_measured_fraction_max 0.955
_diffrn_reflns_limit_h_max 19
_diffrn_reflns_limit_h_min -19
_diffrn_reflns_limit_k_max 19
_diffrn_reflns_limit_k_min -19
_diffrn_reflns_limit_l_max 19
_diffrn_reflns_limit_l_min -19
_diffrn_reflns_number 33538
_diffrn_reflns_point_group_measured_fraction_full 0.994
_diffrn_reflns_point_group_measured_fraction_max 0.955
_diffrn_reflns_theta_full 67.684
_diffrn_reflns_theta_max 78.416
_diffrn_reflns_theta_min 5.590
_diffrn_source 'Rotating-anode X-ray tube (dual wavelength)'
_diffrn_source_type 'Rigaku (Cu) X-ray DW Source'
_exptl_absorpt_coefficient_mu 19.545
_exptl_absorpt_correction_T_max 1.00000
_exptl_absorpt_correction_T_min 0.26716
_exptl_absorpt_correction_type multi-scan
_exptl_absorpt_process_details
;
CrysAlisPro 1.171.39.33c (Rigaku Oxford Diffraction, 2017)
Empirical absorption correction using spherical harmonics,
 implemented in SCALE3 ABSPACK scaling algorithm.
;
_exptl_crystal_colour 'clear light yellow'
_exptl_crystal_colour_lustre clear
_exptl_crystal_colour_modifier light
_exptl_crystal_colour_primary yellow
_exptl_crystal_density_diffrn 2.110
_exptl_crystal_description block
_exptl_crystal_F_000 1704
_exptl_crystal_size_max 0.1
_exptl_crystal_size_mid 0.1
_exptl_crystal_size_min 0.05
_refine_diff_density_max 2.566
_refine_diff_density_min -1.766
_refine_diff_density_rms 0.170
_refine_ls_extinction_method none
_refine_ls_goodness_of_fit_ref 1.059
_refine_ls_hydrogen_treatment constr
_refine_ls_matrix_type full
_refine_ls_number_parameters 781
_refine_ls_number_reflns 11652
_refine_ls_number_restraints 74
_refine_ls_restrained_S_all 1.057
_refine_ls_R_factor_all 0.0504
_refine_ls_R_factor_gt 0.0459
_refine_ls_shift/su_max 0.001
_refine_ls_shift/su_mean 0.000
_refine_ls_structure_factor_coef Fsqd
_refine_ls_weighting_details 'w=1/[\s^2^(Fo^2^)+(0.0784P)^2^+10.1846P] where P=(Fo^2^+2Fc^2^)/3'
_refine_ls_weighting_scheme calc
_refine_ls_wR_factor_gt 0.1279
_refine_ls_wR_factor_ref 0.1314
_reflns_Friedel_coverage 0.000
_reflns_number_gt 10381
_reflns_number_total 11652
_reflns_threshold_expression 'I > 2\s(I)'
_cod_data_source_file jp1c00621_si_002.cif
_cod_data_source_block AgAu_H
_cod_database_code 1562223
_shelx_shelxl_version_number 2014/7
_chemical_oxdiff_formula 'C H O N F Ag Cu '
_shelx_space_group_comment
;
The symmetry employed for this shelxl refinement is uniquely defined
by the following loop, which should always be used as a source of
symmetry information in preference to the above space-group names.
They are only intended as comments.
;
_shelx_estimated_absorpt_t_max 0.442
_shelx_estimated_absorpt_t_min 0.245
_reflns_odcompleteness_completeness 99.54
_reflns_odcompleteness_iscentric 1
_reflns_odcompleteness_theta 66.97
_olex2_refinement_description
;
1. Fixed Uiso
 At 1.2 times of:
  All C(H) groups
2. Restrained distances
 N7-C48
 1.4 with sigma of 0.02
 N7-C50
 1.4 with sigma of 0.02
 C48-C49
 1.4 with sigma of 0.02
 C50-C51
 1.4 with sigma of 0.02
 C52-C53
 1.4 with sigma of 0.02
 N7-C52
 1.4 with sigma of 0.02
 N7-C54
 1.4 with sigma of 0.02
 C54-C55
 1.4 with sigma of 0.02
3. Uiso/Uaniso restraints and constraints
Uanis(C48) \\sim Ueq, Uanis(C53) \\sim Ueq, Uanis(C52) \\sim Ueq, Uanis(N7)
\\sim Ueq, Uanis(C54) \\sim Ueq, Uanis(C50) \\sim Ueq, Uanis(C49) \\sim Ueq,
Uanis(C55) \\sim Ueq, Uanis(C51) \\sim Ueq: with sigma of 0.001 and sigma for
terminal atoms of 0.002
Uanis(C53) \\sim Ueq, Uanis(C52) \\sim Ueq, Uanis(N7) \\sim Ueq, Uanis(C48)
\\sim Ueq, Uanis(C54) \\sim Ueq, Uanis(C50) \\sim Ueq, Uanis(C56) \\sim Ueq,
Uanis(C49) \\sim Ueq, Uanis(C55) \\sim Ueq, Uanis(C51) \\sim Ueq, Uanis(C57)
\\sim Ueq: with sigma of 0.001 and sigma for terminal atoms of 0.002
Uanis(C42') = Uanis(C47) = Uanis(C46') = Uanis(C45') = Uanis(C44') = Uanis(C43')
Uanis(C42) = Uanis(C47') = Uanis(C46) = Uanis(C45) = Uanis(C44) = Uanis(C43)
4. Others
 Fixed Sof: C42(0.5) C43(0.5) H43(0.5) C44(0.5) H44(0.5) C45(0.5) H45(0.5)
 C46(0.5) H46(0.5) C47(0.5) H47(0.5) C42'(0.5) C43'(0.5) H43'(0.5) C44'(0.5)
 H44'(0.5) C45'(0.5) H45'(0.5) C46'(0.5) H46'(0.5) C47'(0.5) H47'(0.5) C53(0.3)
 N7(0.5) C48(0.3) C51(0.3) C54(0.3) C52(0.3) C49(0.3) C50(0.3) C55(0.3)
 C56(0.3) C57(0.3)
5.a Aromatic/amide H refined with riding coordinates:
 C3(H3), C8(H8), C13(H13), C19(H19), C20(H20), C21(H21), C22(H22), C23(H23),
 C27(H27), C28(H28), C29(H29), C30(H30), C31(H31), C35(H35), C36(H36), C37(H37),
  C38(H38), C39(H39), C43(H43), C44(H44), C45(H45), C46(H46), C47(H47),
 C43'(H43'), C44'(H44'), C45'(H45'), C46'(H46'), C47'(H47')
5.b Fitted hexagon refined as free rotating group:
 C42'(C43',C44',C45',C46',C47')
;
_olex2_submission_special_instructions 'No special instructions were received'
_oxdiff_exptl_absorpt_empirical_details
;
Empirical correction (ABSPACK) includes:
- Absorption correction using spherical harmonics
- Frame scaling
;
_oxdiff_exptl_absorpt_empirical_full_max 4.486
_oxdiff_exptl_absorpt_empirical_full_min 0.544

loop_
_space_group_symop_operation_xyz
'x, y, z'
'-x, -y, -z'

loop_
_atom_site_label
_atom_site_type_symbol
_atom_site_fract_x
_atom_site_fract_y
_atom_site_fract_z
_atom_site_U_iso_or_equiv
_atom_site_adp_type
_atom_site_occupancy
_atom_site_site_symmetry_order
_atom_site_calc_flag
_atom_site_refinement_flags_posn
_atom_site_refinement_flags_adp
_atom_site_refinement_flags_occupancy
_atom_site_disorder_assembly
_atom_site_disorder_group
Au1 Au 0.5000 0.5000 0.5000 0.02615(9) Uani 1 2 d S T P . .
Ag1 Ag 0.53320(3) 0.58126(3) 0.62651(3) 0.03253(11) Uani 1 1 d . . . . .
Ag2 Ag 0.69329(3) 0.62030(3) 0.40949(3) 0.03448(11) Uani 1 1 d . . . . .
Ag3 Ag 0.62217(3) 0.55921(3) 0.29686(3) 0.03181(11) Uani 1 1 d . . . . .
Ag4 Ag 0.40132(3) 0.63404(3) 0.24637(3) 0.03375(11) Uani 1 1 d . . . . .
Ag5 Ag 0.28341(3) 0.59428(3) 0.46603(3) 0.03230(11) Uani 1 1 d . . . . .
Ag6 Ag 0.32940(3) 0.67502(4) 0.60118(4) 0.03767(12) Uani 1 1 d . . . . .
F1 F 0.3914(4) 0.8042(5) 0.6813(5) 0.0858(19) Uani 1 1 d . . . . .
F2 F 0.5106(4) 0.7530(4) 0.7506(4) 0.0878(19) Uani 1 1 d . . . . .
F3 F 0.4423(4) 0.9143(3) 0.6722(3) 0.0643(13) Uani 1 1 d . . . . .
F4 F 0.8177(3) 0.7683(4) 0.3412(4) 0.0677(14) Uani 1 1 d . . . . .
F5 F 0.7052(4) 0.9079(4) 0.2709(3) 0.0574(11) Uani 1 1 d . . . . .
F6 F 0.7754(4) 0.9106(4) 0.3641(4) 0.0640(13) Uani 1 1 d . . . . .
F7 F 0.7819(3) 0.6905(4) 0.0940(4) 0.0657(13) Uani 1 1 d . . . . .
F8 F 0.7031(4) 0.7856(4) 0.1815(3) 0.0625(12) Uani 1 1 d . . . . .
F9 F 0.7316(4) 0.8586(4) 0.0220(3) 0.0637(12) Uani 1 1 d . . . . .
F10 F 0.3880(5) 0.7877(5) -0.0184(5) 0.092(2) Uani 1 1 d . . . . .
F11 F 0.3816(4) 0.9420(4) -0.0663(4) 0.0882(19) Uani 1 1 d . . . . .
F12 F 0.2982(4) 0.8766(5) 0.0731(4) 0.0854(18) Uani 1 1 d . . . . .
F13 F 0.0276(4) 0.7874(5) 0.3845(4) 0.0749(15) Uani 1 1 d . . . . .
F14 F 0.1561(3) 0.8017(4) 0.2719(3) 0.0608(12) Uani 1 1 d . . . . .
F15 F 0.0303(4) 0.9378(4) 0.2849(4) 0.0757(16) Uani 1 1 d . . . . .
F16 F 0.1324(4) 1.0555(3) 0.4999(4) 0.0641(12) Uani 1 1 d . . . . .
F17 F 0.2786(3) 0.9408(4) 0.5194(5) 0.0755(16) Uani 1 1 d . . . . .
F18 F 0.1515(4) 0.9210(4) 0.6333(4) 0.0663(13) Uani 1 1 d . . . . .
N1 N 0.5663(4) 0.7323(4) 0.5487(4) 0.0326(10) Uani 1 1 d . . . . .
N2 N 0.6384(4) 0.7406(4) 0.4654(4) 0.0333(10) Uani 1 1 d . . . . .
N3 N 0.5733(4) 0.7086(4) 0.1627(4) 0.0333(10) Uani 1 1 d . . . . .
N4 N 0.4866(4) 0.7283(4) 0.1410(4) 0.0333(10) Uani 1 1 d . . . . .
N5 N 0.1970(3) 0.7634(4) 0.4550(4) 0.0292(9) Uani 1 1 d . . . . .
N6 N 0.2226(4) 0.7942(4) 0.5074(4) 0.0322(10) Uani 1 1 d . . . . .
C1 C 0.4717(5) 0.8209(5) 0.6696(5) 0.0419(15) Uani 1 1 d . . . . .
C2 C 0.5474(5) 0.8103(5) 0.5767(5) 0.0353(13) Uani 1 1 d . . . . .
C3 C 0.6055(5) 0.8699(5) 0.5131(5) 0.0380(13) Uani 1 1 d . . . . .
H3 H 0.6063 0.9294 0.5158 0.046 Uiso 1 1 calc R . . . .
C4 C 0.6628(5) 0.8224(5) 0.4442(5) 0.0376(13) Uani 1 1 d . . . . .
C5 C 0.7396(6) 0.8528(6) 0.3560(6) 0.0469(16) Uani 1 1 d . . . . .
C6 C 0.7046(6) 0.7795(6) 0.0986(5) 0.0453(15) Uani 1 1 d . . . . .
C7 C 0.6093(5) 0.7826(5) 0.0946(5) 0.0370(13) Uani 1 1 d . . . . .
C8 C 0.5485(5) 0.8523(5) 0.0256(5) 0.0444(15) Uani 1 1 d . . . . .
H8 H 0.5574 0.9119 -0.0308 0.053 Uiso 1 1 calc R . . . .
C9 C 0.4715(5) 0.8149(5) 0.0580(5) 0.0381(13) Uani 1 1 d . . . . .
C10 C 0.3844(6) 0.8555(6) 0.0127(6) 0.0505(17) Uani 1 1 d . . . . .
C11 C 0.0863(5) 0.8425(5) 0.3378(5) 0.0424(15) Uani 1 1 d . . . . .
C12 C 0.1283(4) 0.8486(5) 0.4047(4) 0.0332(12) Uani 1 1 d . . . . .
C13 C 0.1075(5) 0.9359(5) 0.4240(5) 0.0384(13) Uani 1 1 d . . . . .
H13 H 0.0620 1.0053 0.3986 0.046 Uiso 1 1 calc R . . . .
C14 C 0.1692(4) 0.8969(5) 0.4891(5) 0.0359(13) Uani 1 1 d . . . . .
C15 C 0.1837(5) 0.9524(6) 0.5354(6) 0.0448(15) Uani 1 1 d . . . . .
C16 C 0.4695(4) 0.6531(5) 0.4173(4) 0.0331(12) Uani 1 1 d . . . . .
C17 C 0.4455(4) 0.7453(5) 0.3708(4) 0.0336(12) Uani 1 1 d . . . . .
C18 C 0.4096(5) 0.8573(4) 0.3168(4) 0.0332(12) Uani 1 1 d . . . . .
C19 C 0.4418(6) 0.9247(6) 0.3210(6) 0.0534(18) Uani 1 1 d . . . . .
H19 H 0.4920 0.8966 0.3580 0.064 Uiso 1 1 calc R . . . .
C20 C 0.4022(7) 1.0320(6) 0.2722(7) 0.063(2) Uani 1 1 d . . . . .
H20 H 0.4258 1.0770 0.2751 0.076 Uiso 1 1 calc R . . . .
C21 C 0.3297(6) 1.0727(6) 0.2202(6) 0.0515(17) Uani 1 1 d . . . . .
H21 H 0.3017 1.1466 0.1879 0.062 Uiso 1 1 calc R . . . .
C22 C 0.2958(5) 1.0083(5) 0.2133(5) 0.0452(15) Uani 1 1 d . . . . .
H22 H 0.2449 1.0374 0.1769 0.054 Uiso 1 1 calc R . . . .
C23 C 0.3377(5) 0.9000(5) 0.2609(4) 0.0352(13) Uani 1 1 d . . . . .
H23 H 0.3166 0.8549 0.2548 0.042 Uiso 1 1 calc R . . . .
C24 C 0.3101(4) 0.5464(5) 0.3388(4) 0.0333(12) Uani 1 1 d . . . . .
C25 C 0.2412(5) 0.5204(5) 0.3512(4) 0.0336(12) Uani 1 1 d . . . . .
C26 C 0.1637(4) 0.4850(5) 0.3683(4) 0.0339(12) Uani 1 1 d . . . . .
C27 C 0.0647(5) 0.5550(6) 0.3637(5) 0.0433(15) Uani 1 1 d . . . . .
H27 H 0.0487 0.6275 0.3473 0.052 Uiso 1 1 calc R . . . .
C28 C -0.0094(5) 0.5185(6) 0.3831(6) 0.0502(17) Uani 1 1 d . . . . .
H28 H -0.0763 0.5661 0.3794 0.060 Uiso 1 1 calc R . . . .
C29 C 0.0130(6) 0.4144(6) 0.4075(6) 0.0501(17) Uani 1 1 d . . . . .
H29 H -0.0391 0.3899 0.4226 0.060 Uiso 1 1 calc R . . . .
C30 C 0.1102(6) 0.3441(6) 0.4106(6) 0.0533(18) Uani 1 1 d . . . . .
H30 H 0.1253 0.2718 0.4274 0.064 Uiso 1 1 calc R . . . .
C31 C 0.1859(5) 0.3807(5) 0.3889(6) 0.0444(15) Uani 1 1 d . . . . .
H31 H 0.2533 0.3335 0.3884 0.053 Uiso 1 1 calc R . . . .
C32 C 0.3861(4) 0.5752(5) 0.7330(4) 0.0338(12) Uani 1 1 d . . . . .
C33 C 0.3766(5) 0.5479(5) 0.8220(5) 0.0413(14) Uani 1 1 d . . . . .
C34 C 0.3645(6) 0.5184(6) 0.9267(5) 0.0530(18) Uani 1 1 d . . . . .
C35 C 0.3800(9) 0.5771(8) 0.9631(7) 0.077(3) Uani 1 1 d . . . . .
H35 H 0.3985 0.6364 0.9175 0.092 Uiso 1 1 calc R . . . .
C36 C 0.3685(12) 0.5495(9) 1.0638(8) 0.100(4) Uani 1 1 d . . . . .
H36 H 0.3795 0.5890 1.0875 0.120 Uiso 1 1 calc R . . . .
C37 C 0.3409(10) 0.4638(8) 1.1298(7) 0.091(4) Uani 1 1 d . . . . .
H37 H 0.3314 0.4454 1.1993 0.110 Uiso 1 1 calc R . . . .
C38 C 0.3270(10) 0.4047(7) 1.0960(6) 0.087(4) Uani 1 1 d . . . . .
H38 H 0.3087 0.3454 1.1420 0.104 Uiso 1 1 calc R . . . .
C39 C 0.3394(7) 0.4314(6) 0.9963(6) 0.063(2) Uani 1 1 d . . . . .
H39 H 0.3307 0.3893 0.9738 0.075 Uiso 1 1 calc R . . . .
C40 C 0.7654(4) 0.4963(5) 0.3598(5) 0.0320(12) Uani 1 1 d . . . . .
C41 C 0.8283(5) 0.4464(5) 0.3105(4) 0.0354(13) Uani 1 1 d . . . . .
C42 C 0.9013(19) 0.3809(18) 0.2524(17) 0.083(3) Uani 0.5 1 d . . . A 1
C43 C 0.8838(17) 0.4070(15) 0.1576(14) 0.083(3) Uani 0.5 1 d . . . A 1
H43 H 0.8260 0.4625 0.1332 0.099 Uiso 0.5 1 calc R . . A 1
C44 C 0.9599(16) 0.3430(15) 0.1016(15) 0.083(3) Uani 0.5 1 d . . . A 1
H44 H 0.9560 0.3601 0.0357 0.099 Uiso 0.5 1 calc R . . A 1
C45 C 1.0351(17) 0.2610(15) 0.1409(15) 0.083(3) Uani 0.5 1 d . . . A 1
H45 H 1.0903 0.2251 0.1013 0.099 Uiso 0.5 1 calc R . . A 1
C46 C 1.0319(19) 0.2326(17) 0.2293(16) 0.083(3) Uani 0.5 1 d . . . A 1
H46 H 1.0758 0.1634 0.2587 0.099 Uiso 0.5 1 calc R . . A 1
C47 C 0.9712(13) 0.2890(14) 0.2952(13) 0.0546(18) Uani 0.5 1 d . . . A 1
H47 H 0.9792 0.2647 0.3614 0.066 Uiso 0.5 1 calc R . . A 1
C42' C 0.9179(9) 0.3921(10) 0.2528(8) 0.0546(18) Uani 0.5 1 d . . . A 2
C43' C 0.9553(7) 0.4445(7) 0.1544(8) 0.0546(18) Uani 0.5 1 d G . . A 2
H43' H 0.9215 0.5174 0.1228 0.066 Uiso 0.5 1 calc R . . A 2
C44' C 1.0421(8) 0.3903(7) 0.1024(6) 0.0546(18) Uani 0.5 1 d G . . A 2
H44' H 1.0677 0.4261 0.0352 0.066 Uiso 0.5 1 calc R . . A 2
C45' C 1.0916(7) 0.2836(7) 0.1487(7) 0.0546(18) Uani 0.5 1 d G . . A 2
H45' H 1.1509 0.2466 0.1131 0.066 Uiso 0.5 1 calc R . . A 2
C46' C 1.0542(10) 0.2312(7) 0.2470(8) 0.0546(18) Uani 0.5 1 d G . . A 2
H46' H 1.0880 0.1583 0.2787 0.066 Uiso 0.5 1 calc R . . A 2
C47' C 0.9674(11) 0.2855(10) 0.2991(7) 0.083(3) Uani 0.5 1 d G . . A 2
H47' H 0.9418 0.2496 0.3663 0.099 Uiso 0.5 1 calc R . . A 2
C53 C 1.0787(15) 0.1197(16) -0.0593(15) 0.037(4) Uani 0.3 1 d D U . B 1
N7 N 0.9105(13) 0.2226(13) 0.0036(14) 0.092(5) Uani 0.5 1 d D U . . .
C48 C 0.8528(16) 0.1678(16) 0.0239(15) 0.040(4) Uani 0.3 1 d D U . C 1
C51 C 1.0442(18) 0.082(2) 0.040(2) 0.059(6) Uani 0.3 1 d D U . C 2
C54 C 0.903(2) 0.3152(18) -0.0866(18) 0.061(6) Uani 0.3 1 d D U . C 1
C52 C 1.0136(16) 0.161(2) 0.013(2) 0.067(7) Uani 0.3 1 d D U . B 1
C49 C 0.830(2) 0.101(2) 0.1241(18) 0.067(7) Uani 0.3 1 d D U . C 1
C50 C 0.9396(18) 0.1176(17) 0.0785(19) 0.062(7) Uani 0.3 1 d D U . C 2
C55 C 0.945(3) 0.388(3) -0.102(3) 0.099(12) Uani 0.3 1 d D U . C 1
C56 C 0.903(3) 0.230(4) -0.078(3) 0.098(11) Uani 0.3 1 d . U . C 2
C57 C 1.012(4) 0.191(4) -0.123(4) 0.112(14) Uani 0.3 1 d . U . C 2

loop_
_atom_site_aniso_label
_atom_site_aniso_U_11
_atom_site_aniso_U_22
_atom_site_aniso_U_33
_atom_site_aniso_U_23
_atom_site_aniso_U_13
_atom_site_aniso_U_12
Au1 0.02441(16) 0.03072(17) 0.02482(16) -0.01326(13) -0.00432(11) -0.00822(12)
Ag1 0.0312(2) 0.0332(2) 0.0371(2) -0.01566(18) -0.00668(17) -0.01155(17)
Ag2 0.0382(2) 0.0331(2) 0.0359(2) -0.01789(18) -0.00419(17) -0.01255(17)
Ag3 0.0316(2) 0.0363(2) 0.0282(2) -0.01231(17) -0.00656(16) -0.01153(17)
Ag4 0.0336(2) 0.0350(2) 0.0328(2) -0.01227(17) -0.00620(17) -0.01273(17)
Ag5 0.0339(2) 0.0316(2) 0.0322(2) -0.01567(17) -0.00757(16) -0.00730(17)
Ag6 0.0380(2) 0.0372(2) 0.0424(2) -0.01406(19) -0.01607(19) -0.01111(18)
F1 0.058(3) 0.145(5) 0.105(4) -0.098(4) 0.029(3) -0.056(3)
F2 0.090(4) 0.071(3) 0.039(2) -0.009(2) -0.006(2) 0.003(3)
F3 0.087(3) 0.041(2) 0.060(3) -0.032(2) 0.005(2) -0.021(2)
F4 0.053(3) 0.049(3) 0.081(3) -0.029(2) 0.010(2) -0.015(2)
F5 0.071(3) 0.057(3) 0.045(2) -0.021(2) 0.001(2) -0.029(2)
F6 0.077(3) 0.074(3) 0.065(3) -0.031(2) 0.004(2) -0.052(3)
F7 0.043(2) 0.062(3) 0.091(4) -0.034(3) -0.004(2) -0.018(2)
F8 0.068(3) 0.092(4) 0.046(2) -0.028(2) -0.005(2) -0.046(3)
F9 0.074(3) 0.067(3) 0.049(2) -0.001(2) -0.011(2) -0.046(3)
F10 0.103(4) 0.074(4) 0.125(5) -0.045(4) -0.077(4) -0.001(3)
F11 0.079(4) 0.069(3) 0.075(4) 0.021(3) -0.043(3) -0.022(3)
F12 0.047(3) 0.136(5) 0.060(3) -0.035(3) -0.013(2) -0.022(3)
F13 0.082(4) 0.117(5) 0.060(3) -0.031(3) -0.010(3) -0.066(3)
F14 0.044(2) 0.084(3) 0.061(3) -0.049(3) -0.017(2) 0.000(2)
F15 0.091(4) 0.054(3) 0.079(3) -0.028(2) -0.059(3) 0.013(2)
F16 0.073(3) 0.038(2) 0.087(3) -0.032(2) -0.019(3) -0.013(2)
F17 0.042(2) 0.093(4) 0.127(5) -0.081(4) -0.008(3) -0.017(2)
F18 0.093(4) 0.068(3) 0.056(3) -0.039(2) -0.002(2) -0.036(3)
N1 0.033(2) 0.031(2) 0.038(3) -0.018(2) -0.007(2) -0.009(2)
N2 0.037(3) 0.031(2) 0.036(3) -0.018(2) -0.006(2) -0.010(2)
N3 0.037(3) 0.032(2) 0.029(2) -0.011(2) -0.005(2) -0.012(2)
N4 0.034(3) 0.030(2) 0.032(2) -0.010(2) -0.006(2) -0.010(2)
N5 0.027(2) 0.025(2) 0.036(2) -0.0154(19) -0.0061(19) -0.0050(18)
N6 0.030(2) 0.031(2) 0.035(3) -0.016(2) -0.0066(19) -0.0062(19)
C1 0.049(4) 0.034(3) 0.045(4) -0.021(3) -0.012(3) -0.008(3)
C2 0.038(3) 0.030(3) 0.041(3) -0.017(3) -0.013(3) -0.007(2)
C3 0.043(3) 0.032(3) 0.045(3) -0.016(3) -0.013(3) -0.013(3)
C4 0.042(3) 0.032(3) 0.043(3) -0.015(3) -0.012(3) -0.012(3)
C5 0.049(4) 0.040(4) 0.054(4) -0.023(3) -0.001(3) -0.019(3)
C6 0.050(4) 0.044(4) 0.040(3) -0.014(3) 0.001(3) -0.025(3)
C7 0.042(3) 0.037(3) 0.034(3) -0.017(3) -0.001(3) -0.017(3)
C8 0.053(4) 0.036(3) 0.038(3) -0.011(3) -0.006(3) -0.017(3)
C9 0.043(3) 0.034(3) 0.030(3) -0.009(2) -0.007(2) -0.011(3)
C10 0.052(4) 0.050(4) 0.043(4) -0.009(3) -0.017(3) -0.015(3)
C11 0.037(3) 0.042(3) 0.040(3) -0.018(3) -0.011(3) -0.002(3)
C12 0.027(3) 0.036(3) 0.032(3) -0.016(2) -0.001(2) -0.008(2)
C13 0.034(3) 0.032(3) 0.040(3) -0.013(3) -0.002(2) -0.009(2)
C14 0.030(3) 0.037(3) 0.043(3) -0.021(3) 0.002(2) -0.013(2)
C15 0.038(3) 0.047(4) 0.053(4) -0.029(3) -0.002(3) -0.013(3)
C16 0.029(3) 0.036(3) 0.034(3) -0.016(3) -0.007(2) -0.007(2)
C17 0.030(3) 0.039(3) 0.027(3) -0.011(2) 0.000(2) -0.014(2)
C18 0.037(3) 0.027(3) 0.028(3) -0.008(2) -0.003(2) -0.011(2)
C19 0.067(5) 0.044(4) 0.058(5) -0.012(3) -0.024(4) -0.024(4)
C20 0.088(6) 0.038(4) 0.074(6) -0.012(4) -0.031(5) -0.028(4)
C21 0.062(5) 0.032(3) 0.051(4) -0.012(3) -0.010(3) -0.014(3)
C22 0.042(4) 0.042(4) 0.037(3) -0.011(3) -0.007(3) -0.008(3)
C23 0.036(3) 0.029(3) 0.033(3) -0.010(2) -0.004(2) -0.010(2)
C24 0.036(3) 0.035(3) 0.033(3) -0.017(2) -0.006(2) -0.011(2)
C25 0.034(3) 0.038(3) 0.030(3) -0.016(2) -0.004(2) -0.011(2)
C26 0.034(3) 0.041(3) 0.034(3) -0.014(2) -0.008(2) -0.017(3)
C27 0.040(3) 0.043(4) 0.051(4) -0.016(3) -0.016(3) -0.013(3)
C28 0.035(3) 0.056(4) 0.062(5) -0.021(4) -0.016(3) -0.013(3)
C29 0.044(4) 0.063(5) 0.054(4) -0.018(4) -0.014(3) -0.027(3)
C30 0.053(4) 0.047(4) 0.071(5) -0.019(4) -0.025(4) -0.019(3)
C31 0.043(4) 0.039(3) 0.058(4) -0.017(3) -0.022(3) -0.011(3)
C32 0.033(3) 0.045(3) 0.030(3) -0.022(3) 0.000(2) -0.017(3)
C33 0.047(4) 0.040(3) 0.037(3) -0.016(3) -0.007(3) -0.014(3)
C34 0.067(5) 0.049(4) 0.038(4) -0.021(3) -0.012(3) -0.010(4)
C35 0.124(9) 0.067(6) 0.051(5) -0.024(4) -0.027(5) -0.033(6)
C36 0.181(14) 0.087(8) 0.054(6) -0.023(5) -0.040(7) -0.054(8)
C37 0.146(11) 0.060(6) 0.047(5) -0.022(4) -0.022(6) -0.015(6)
C38 0.144(10) 0.051(5) 0.038(4) -0.017(4) -0.004(5) -0.024(6)
C39 0.089(6) 0.050(4) 0.044(4) -0.022(3) -0.003(4) -0.024(4)
C40 0.026(3) 0.034(3) 0.039(3) -0.019(2) -0.004(2) -0.010(2)
C41 0.040(3) 0.034(3) 0.025(3) -0.010(2) -0.006(2) -0.009(3)
C42 0.095(7) 0.056(5) 0.060(5) -0.034(4) 0.011(5) -0.004(4)
C43 0.095(7) 0.056(5) 0.060(5) -0.034(4) 0.011(5) -0.004(4)
C44 0.095(7) 0.056(5) 0.060(5) -0.034(4) 0.011(5) -0.004(4)
C45 0.095(7) 0.056(5) 0.060(5) -0.034(4) 0.011(5) -0.004(4)
C46 0.095(7) 0.056(5) 0.060(5) -0.034(4) 0.011(5) -0.004(4)
C47 0.047(3) 0.047(4) 0.041(3) -0.020(3) 0.004(3) -0.001(3)
C42' 0.047(3) 0.047(4) 0.041(3) -0.020(3) 0.004(3) -0.001(3)
C43' 0.047(3) 0.047(4) 0.041(3) -0.020(3) 0.004(3) -0.001(3)
C44' 0.047(3) 0.047(4) 0.041(3) -0.020(3) 0.004(3) -0.001(3)
C45' 0.047(3) 0.047(4) 0.041(3) -0.020(3) 0.004(3) -0.001(3)
C46' 0.047(3) 0.047(4) 0.041(3) -0.020(3) 0.004(3) -0.001(3)
C47' 0.095(7) 0.056(5) 0.060(5) -0.034(4) 0.011(5) -0.004(4)
C53 0.036(5) 0.038(5) 0.038(5) -0.013(2) -0.008(2) -0.013(2)
N7 0.092(5) 0.092(5) 0.092(5) -0.034(2) -0.0182(14) -0.032(2)
C48 0.040(5) 0.040(5) 0.040(5) -0.0147(19) -0.0078(13) -0.0140(18)
C51 0.059(7) 0.059(7) 0.059(7) -0.022(3) -0.012(2) -0.021(3)
C54 0.060(6) 0.061(6) 0.061(6) -0.022(3) -0.0119(16) -0.022(2)
C52 0.067(7) 0.067(7) 0.067(7) -0.025(3) -0.0134(17) -0.024(3)
C49 0.067(8) 0.067(8) 0.067(8) -0.024(3) -0.013(2) -0.024(3)
C50 0.062(7) 0.062(7) 0.062(7) -0.023(3) -0.0123(16) -0.022(3)
C55 0.099(12) 0.099(12) 0.098(12) -0.036(5) -0.019(3) -0.035(5)
C56 0.098(11) 0.098(11) 0.098(11) -0.036(4) -0.019(2) -0.035(4)
C57 0.112(14) 0.112(14) 0.112(14) -0.041(5) -0.022(3) -0.040(5)

loop_
_atom_type_symbol
_atom_type_description
_atom_type_scat_dispersion_real
_atom_type_scat_dispersion_imag
_atom_type_scat_source
C C 0.0181 0.0091 'International Tables Vol C Tables 4.2.6.8 and 6.1.1.4'
H H 0.0000 0.0000 'International Tables Vol C Tables 4.2.6.8 and 6.1.1.4'
Ag Ag 0.1306 4.2820 'International Tables Vol C Tables 4.2.6.8 and 6.1.1.4'
Au Au -4.4197 7.2980 'International Tables Vol C Tables 4.2.6.8 and 6.1.1.4'
F F 0.0727 0.0534 'International Tables Vol C Tables 4.2.6.8 and 6.1.1.4'
N N 0.0311 0.0180 'International Tables Vol C Tables 4.2.6.8 and 6.1.1.4'

loop_
_geom_angle_atom_site_label_1
_geom_angle_atom_site_label_2
_geom_angle_atom_site_label_3
_geom_angle
_geom_angle_site_symmetry_1
_geom_angle_site_symmetry_3
_geom_angle_publ_flag
Ag1 Au1 Ag1 180.0 . 2_666 ?
Ag1 Au1 Ag5 64.765(11) 2_666 . ?
Ag1 Au1 Ag5 115.234(11) . . ?
Ag1 Au1 Ag5 115.233(11) 2_666 2_666 ?
Ag1 Au1 Ag5 64.768(11) . 2_666 ?
Ag1 Au1 Ag6 126.838(11) 2_666 . ?
Ag1 Au1 Ag6 53.162(11) 2_666 2_666 ?
Ag1 Au1 Ag6 53.161(11) . . ?
Ag1 Au1 Ag6 126.838(11) . 2_666 ?
Ag3 Au1 Ag1 70.561(12) . 2_666 ?
Ag3 Au1 Ag1 70.561(12) 2_666 . ?
Ag3 Au1 Ag1 109.439(12) 2_666 2_666 ?
Ag3 Au1 Ag1 109.440(12) . . ?
Ag3 Au1 Ag3 180.000(13) . 2_666 ?
Ag3 Au1 Ag5 75.804(12) . 2_666 ?
Ag3 Au1 Ag5 104.196(12) 2_666 2_666 ?
Ag3 Au1 Ag5 104.195(12) . . ?
Ag3 Au1 Ag5 75.805(12) 2_666 . ?
Ag3 Au1 Ag6 122.851(12) . . ?
Ag3 Au1 Ag6 57.150(12) 2_666 . ?
Ag3 Au1 Ag6 57.149(12) . 2_666 ?
Ag3 Au1 Ag6 122.851(12) 2_666 2_666 ?
Ag5 Au1 Ag5 180.0 2_666 . ?
Ag5 Au1 Ag6 117.929(11) 2_666 . ?
Ag5 Au1 Ag6 62.073(11) . . ?
Ag5 Au1 Ag6 62.070(11) 2_666 2_666 ?
Ag5 Au1 Ag6 117.928(11) . 2_666 ?
Ag6 Au1 Ag6 180.0 2_666 . ?
C16 Au1 Ag1 77.23(17) . . ?
C16 Au1 Ag1 102.77(17) . 2_666 ?
C16 Au1 Ag1 102.77(17) 2_666 . ?
C16 Au1 Ag1 77.23(17) 2_666 2_666 ?
C16 Au1 Ag3 117.90(16) . 2_666 ?
C16 Au1 Ag3 117.90(16) 2_666 . ?
C16 Au1 Ag3 62.10(17) 2_666 2_666 ?
C16 Au1 Ag3 62.10(16) . . ?
C16 Au1 Ag5 72.21(17) 2_666 2_666 ?
C16 Au1 Ag5 107.79(17) . 2_666 ?
C16 Au1 Ag5 72.21(17) . . ?
C16 Au1 Ag5 107.79(17) 2_666 . ?
C16 Au1 Ag6 119.06(16) 2_666 . ?
C16 Au1 Ag6 60.94(16) 2_666 2_666 ?
C16 Au1 Ag6 60.94(16) . . ?
C16 Au1 Ag6 119.06(16) . 2_666 ?
C16 Au1 C16 180.0 . 2_666 ?
Au1 Ag1 Ag2 71.094(12) . . ?
Au1 Ag1 Ag5 57.878(11) . 2_666 ?
Ag4 Ag1 Au1 84.743(14) 2_666 . ?
Ag4 Ag1 Ag2 110.438(18) 2_666 . ?
Ag4 Ag1 Ag5 60.465(14) 2_666 2_666 ?
Ag4 Ag1 Ag6 116.77(2) 2_666 . ?
Ag5 Ag1 Ag2 51.237(13) 2_666 . ?
Ag6 Ag1 Au1 67.760(14) . . ?
Ag6 Ag1 Ag2 111.950(18) . . ?
Ag6 Ag1 Ag5 125.638(18) . 2_666 ?
N1 Ag1 Au1 118.16(12) . . ?
N1 Ag1 Ag2 60.33(12) . . ?
N1 Ag1 Ag4 145.46(12) . 2_666 ?
N1 Ag1 Ag5 108.06(12) . 2_666 ?
N1 Ag1 Ag6 96.58(12) . . ?
N1 Ag1 C24 102.2(2) . 2_666 ?
C24 Ag1 Au1 98.96(14) 2_666 . ?
C24 Ag1 Ag2 74.45(15) 2_666 . ?
C24 Ag1 Ag4 45.77(15) 2_666 2_666 ?
C24 Ag1 Ag5 43.37(14) 2_666 2_666 ?
C24 Ag1 Ag6 160.68(15) 2_666 . ?
C32 Ag1 Au1 91.44(14) . . ?
C32 Ag1 Ag2 157.63(15) . . ?
C32 Ag1 Ag4 80.73(16) . 2_666 ?
C32 Ag1 Ag5 130.55(16) . 2_666 ?
C32 Ag1 Ag6 46.63(16) . . ?
C32 Ag1 N1 121.0(2) . . ?
C32 Ag1 C24 123.4(2) . 2_666 ?
Ag3 Ag2 Ag1 101.624(17) . . ?
Ag5 Ag2 Ag1 63.983(15) 2_666 . ?
Ag5 Ag2 Ag3 78.225(16) 2_666 . ?
N2 Ag2 Ag1 66.07(14) . . ?
N2 Ag2 Ag3 137.27(14) . . ?
N2 Ag2 Ag5 123.45(14) . 2_666 ?
C40 Ag2 Ag1 116.01(17) . . ?
C40 Ag2 Ag3 50.46(16) . . ?
C40 Ag2 Ag5 55.19(17) . 2_666 ?
C40 Ag2 N2 172.2(2) . . ?
Au1 Ag3 Ag2 76.915(13) . . ?
Au1 Ag3 Ag4 78.899(13) . . ?
Au1 Ag3 Ag6 67.357(14) . 2_666 ?
Ag2 Ag3 Ag4 133.281(18) . . ?
Ag6 Ag3 Ag2 106.102(17) 2_666 . ?
Ag6 Ag3 Ag4 100.426(17) 2_666 . ?
N3 Ag3 Au1 126.79(12) . . ?
N3 Ag3 Ag2 105.13(13) . . ?
N3 Ag3 Ag4 61.14(13) . . ?
N3 Ag3 Ag6 148.12(13) . 2_666 ?
N3 Ag3 C16 89.20(18) . . ?
N3 Ag3 C32 104.4(2) . 2_666 ?
N3 Ag3 C40 126.5(2) . . ?
C16 Ag3 Au1 41.15(13) . . ?
C16 Ag3 Ag2 67.81(13) . . ?
C16 Ag3 Ag4 67.61(13) . . ?
C16 Ag3 Ag6 108.37(13) . 2_666 ?
C32 Ag3 Au1 91.44(14) 2_666 . ?
C32 Ag3 Ag2 149.54(15) 2_666 . ?
C32 Ag3 Ag4 69.44(15) 2_666 . ?
C32 Ag3 Ag6 43.87(15) 2_666 2_666 ?
C32 Ag3 C16 120.16(19) 2_666 . ?
C40 Ag3 Au1 91.73(15) . . ?
C40 Ag3 Ag2 43.03(14) . . ?
C40 Ag3 Ag4 170.62(15) . . ?
C40 Ag3 Ag6 75.22(14) . 2_666 ?
C40 Ag3 C16 105.53(19) . . ?
C40 Ag3 C32 110.8(2) . 2_666 ?
Ag1 Ag4 Ag3 68.445(15) 2_666 . ?
Ag1 Ag4 Ag5 66.956(15) 2_666 . ?
Ag5 Ag4 Ag3 95.816(16) . . ?
N4 Ag4 Ag1 129.53(13) . 2_666 ?
N4 Ag4 Ag3 66.00(14) . . ?
N4 Ag4 Ag5 137.46(14) . . ?
C24 Ag4 Ag1 54.23(17) . 2_666 ?
C24 Ag4 Ag3 119.24(17) . . ?
C24 Ag4 Ag5 46.56(15) . . ?
C24 Ag4 N4 174.3(2) . . ?
Au1 Ag5 Ag1 57.356(11) . 2_666 ?
Au1 Ag5 Ag4 80.034(13) . . ?
Au1 Ag5 Ag6 62.300(12) . . ?
Ag1 Ag5 Ag6 119.656(17) 2_666 . ?
Ag2 Ag5 Au1 77.316(14) 2_666 . ?
Ag2 Ag5 Ag1 64.781(15) 2_666 2_666 ?
Ag2 Ag5 Ag4 115.963(18) 2_666 . ?
Ag2 Ag5 Ag6 102.766(17) 2_666 . ?
Ag4 Ag5 Ag1 52.580(13) . 2_666 ?
Ag4 Ag5 Ag6 117.433(18) . . ?
N5 Ag5 Au1 115.73(12) . . ?
N5 Ag5 Ag1 150.29(12) . 2_666 ?
N5 Ag5 Ag2 144.83(12) . 2_666 ?
N5 Ag5 Ag4 98.83(12) . . ?
N5 Ag5 Ag6 62.29(12) . . ?
N5 Ag5 C24 120.71(19) . . ?
N5 Ag5 C40 100.67(18) . 2_666 ?
C24 Ag5 Au1 100.29(15) . . ?
C24 Ag5 Ag1 45.31(15) . 2_666 ?
C24 Ag5 Ag2 85.70(15) . 2_666 ?
C24 Ag5 Ag4 41.59(16) . . ?
C24 Ag5 Ag6 157.52(16) . . ?
C24 Ag5 C40 127.5(2) . 2_666 ?
C40 Ag5 Au1 87.59(13) 2_666 . ?
C40 Ag5 Ag1 107.47(14) 2_666 2_666 ?
C40 Ag5 Ag2 45.27(14) 2_666 2_666 ?
C40 Ag5 Ag4 160.01(14) 2_666 . ?
C40 Ag5 Ag6 68.93(14) 2_666 . ?
Ag1 Ag6 Au1 59.079(12) . . ?
Ag1 Ag6 Ag3 72.599(16) . 2_666 ?
Ag1 Ag6 Ag5 114.706(18) . . ?
Ag3 Ag6 Au1 55.494(12) 2_666 . ?
Ag3 Ag6 Ag5 71.836(15) 2_666 . ?
Ag5 Ag6 Au1 55.628(11) . . ?
N6 Ag6 Au1 111.56(13) . . ?
N6 Ag6 Ag1 147.19(14) . . ?
N6 Ag6 Ag3 131.10(13) . 2_666 ?
N6 Ag6 Ag5 65.18(13) . . ?
C32 Ag6 Au1 87.88(16) . . ?
C32 Ag6 Ag1 51.36(16) . . ?
C32 Ag6 Ag3 52.38(16) . 2_666 ?
C32 Ag6 Ag5 124.20(16) . . ?
C32 Ag6 N6 158.3(2) . . ?
N2 N1 Ag1 117.5(3) . . ?
C2 N1 Ag1 134.1(4) . . ?
C2 N1 N2 106.5(5) . . ?
N1 N2 Ag2 115.5(4) . . ?
C4 N2 Ag2 136.0(4) . . ?
C4 N2 N1 108.2(5) . . ?
N4 N3 Ag3 115.3(4) . . ?
C7 N3 Ag3 136.9(4) . . ?
C7 N3 N4 107.7(5) . . ?
N3 N4 Ag4 116.9(4) . . ?
C9 N4 Ag4 134.9(4) . . ?
C9 N4 N3 107.7(5) . . ?
N6 N5 Ag5 115.4(3) . . ?
C12 N5 Ag5 137.7(4) . . ?
C12 N5 N6 106.7(4) . . ?
N5 N6 Ag6 116.9(3) . . ?
C14 N6 Ag6 134.7(4) . . ?
C14 N6 N5 108.4(5) . . ?
F1 C1 F2 106.4(7) . . ?
F1 C1 F3 107.7(6) . . ?
F1 C1 C2 113.8(5) . . ?
F2 C1 C2 111.2(6) . . ?
F3 C1 F2 105.5(6) . . ?
F3 C1 C2 111.7(6) . . ?
N1 C2 C1 119.7(6) . . ?
N1 C2 C3 111.7(6) . . ?
C3 C2 C1 128.6(6) . . ?
C2 C3 H3 128.4 . . ?
C2 C3 C4 103.3(5) . . ?
C4 C3 H3 128.4 . . ?
N2 C4 C3 110.3(6) . . ?
N2 C4 C5 121.4(6) . . ?
C3 C4 C5 128.3(6) . . ?
F4 C5 C4 111.8(6) . . ?
F5 C5 F4 104.9(6) . . ?
F5 C5 C4 113.2(6) . . ?
F6 C5 F4 107.6(6) . . ?
F6 C5 F5 106.7(6) . . ?
F6 C5 C4 112.0(6) . . ?
F7 C6 C7 113.2(6) . . ?
F8 C6 F7 104.7(6) . . ?
F8 C6 F9 106.8(6) . . ?
F8 C6 C7 114.0(6) . . ?
F9 C6 F7 106.0(6) . . ?
F9 C6 C7 111.6(6) . . ?
N3 C7 C6 119.5(6) . . ?
N3 C7 C8 111.1(6) . . ?
C8 C7 C6 129.4(6) . . ?
C7 C8 H8 128.1 . . ?
C7 C8 C9 103.8(6) . . ?
C9 C8 H8 128.1 . . ?
N4 C9 C8 109.7(6) . . ?
N4 C9 C10 121.1(6) . . ?
C8 C9 C10 129.2(6) . . ?
F10 C10 C9 111.7(6) . . ?
F11 C10 F10 105.6(7) . . ?
F11 C10 C9 111.9(7) . . ?
F12 C10 F10 106.6(7) . . ?
F12 C10 F11 106.8(7) . . ?
F12 C10 C9 113.7(6) . . ?
F13 C11 F14 106.7(6) . . ?
F13 C11 F15 105.7(6) . . ?
F13 C11 C12 113.7(6) . . ?
F14 C11 F15 106.0(6) . . ?
F14 C11 C12 113.1(5) . . ?
F15 C11 C12 111.1(6) . . ?
N5 C12 C11 120.6(5) . . ?
N5 C12 C13 111.3(5) . . ?
C13 C12 C11 128.0(6) . . ?
C12 C13 H13 128.5 . . ?
C14 C13 C12 102.9(5) . . ?
C14 C13 H13 128.5 . . ?
N6 C14 C13 110.6(5) . . ?
N6 C14 C15 120.0(6) . . ?
C13 C14 C15 129.3(6) . . ?
F16 C15 C14 110.9(6) . . ?
F17 C15 F16 106.9(6) . . ?
F17 C15 F18 106.5(6) . . ?
F17 C15 C14 113.2(5) . . ?
F18 C15 F16 105.9(6) . . ?
F18 C15 C14 113.0(6) . . ?
Au1 C16 Ag3 76.74(18) . . ?
C17 C16 Au1 176.1(5) . . ?
C17 C16 Ag3 106.5(4) . . ?
C16 C17 C18 176.2(6) . . ?
C19 C18 C17 122.8(6) . . ?
C19 C18 C23 118.3(6) . . ?
C23 C18 C17 118.9(6) . . ?
C18 C19 H19 119.4 . . ?
C20 C19 C18 121.2(7) . . ?
C20 C19 H19 119.4 . . ?
C19 C20 H20 120.1 . . ?
C21 C20 C19 119.8(7) . . ?
C21 C20 H20 120.1 . . ?
C20 C21 H21 119.5 . . ?
C20 C21 C22 121.0(7) . . ?
C22 C21 H21 119.5 . . ?
C21 C22 H22 120.6 . . ?
C21 C22 C23 118.9(7) . . ?
C23 C22 H22 120.6 . . ?
C18 C23 C22 120.8(6) . . ?
C18 C23 H23 119.6 . . ?
C22 C23 H23 119.6 . . ?
Ag4 C24 Ag1 80.0(2) . 2_666 ?
Ag4 C24 Ag5 91.8(2) . . ?
Ag5 C24 Ag1 91.3(2) . 2_666 ?
C25 C24 Ag1 120.4(5) . 2_666 ?
C25 C24 Ag4 149.3(5) . . ?
C25 C24 Ag5 109.0(4) . . ?
C24 C25 C26 177.3(7) . . ?
C27 C26 C25 120.9(6) . . ?
C31 C26 C25 120.0(6) . . ?
C31 C26 C27 119.1(6) . . ?
C26 C27 H27 120.1 . . ?
C28 C27 C26 119.8(7) . . ?
C28 C27 H27 120.1 . . ?
C27 C28 H28 119.8 . . ?
C29 C28 C27 120.4(7) . . ?
C29 C28 H28 119.8 . . ?
C28 C29 H29 119.6 . . ?
C28 C29 C30 120.9(7) . . ?
C30 C29 H29 119.6 . . ?
C29 C30 H30 120.4 . . ?
C29 C30 C31 119.1(7) . . ?
C31 C30 H30 120.4 . . ?
C26 C31 C30 120.6(6) . . ?
C26 C31 H31 119.7 . . ?
C30 C31 H31 119.7 . . ?
Ag1 C32 Ag3 96.6(2) . 2_666 ?
Ag6 C32 Ag1 82.0(2) . . ?
Ag6 C32 Ag3 83.75(19) . 2_666 ?
C33 C32 Ag1 122.1(5) . . ?
C33 C32 Ag3 107.9(5) . 2_666 ?
C33 C32 Ag6 150.2(5) . . ?
C32 C33 C34 178.5(7) . . ?
C35 C34 C33 120.4(8) . . ?
C39 C34 C33 122.3(7) . . ?
C39 C34 C35 117.4(7) . . ?
C34 C35 H35 119.6 . . ?
C36 C35 C34 120.9(10) . . ?
C36 C35 H35 119.6 . . ?
C35 C36 H36 120.3 . . ?
C35 C36 C37 119.4(10) . . ?
C37 C36 H36 120.3 . . ?
C36 C37 H37 119.6 . . ?
C38 C37 C36 120.8(9) . . ?
C38 C37 H37 119.6 . . ?
C37 C38 H38 120.1 . . ?
C39 C38 C37 119.8(10) . . ?
C39 C38 H38 120.1 . . ?
C34 C39 H39 119.1 . . ?
C38 C39 C34 121.8(9) . . ?
C38 C39 H39 119.1 . . ?
Ag2 C40 Ag3 86.5(2) . . ?
Ag2 C40 Ag5 79.54(19) . 2_666 ?
Ag3 C40 Ag5 103.6(2) . 2_666 ?
C41 C40 Ag2 156.1(5) . . ?
C41 C40 Ag3 102.6(5) . . ?
C41 C40 Ag5 118.6(5) . 2_666 ?
C40 C41 C42 176.1(13) . . ?
C40 C41 C42' 168.9(10) . . ?
C43 C42 C41 117.6(19) . . ?
C47 C42 C41 120.0(19) . . ?
C47 C42 C43 121.3(16) . . ?
C42 C43 H43 122.3 . . ?
C42 C43 C44 115(2) . . ?
C44 C43 H43 122.3 . . ?
C43 C44 H44 119.6 . . ?
C45 C44 C43 121(2) . . ?
C45 C44 H44 119.6 . . ?
C44 C45 H45 120.8 . . ?
C46 C45 C44 118.3(18) . . ?
C46 C45 H45 120.8 . . ?
C45 C46 H46 115.5 . . ?
C45 C46 C47 129(2) . . ?
C47 C46 H46 115.5 . . ?
C42 C47 C46 112.3(17) . . ?
C42 C47 H47 123.9 . . ?
C46 C47 H47 123.9 . . ?
C43' C42' C41 121.8(8) . . ?
C43' C42' C47' 120.0 . . ?
C47' C42' C41 118.2(8) . . ?
C42' C43' H43' 120.0 . . ?
C42' C43' C44' 120.0 . . ?
C44' C43' H43' 120.0 . . ?
C43' C44' H44' 120.0 . . ?
C45' C44' C43' 120.0 . . ?
C45' C44' H44' 120.0 . . ?
C44' C45' H45' 120.0 . . ?
C46' C45' C44' 120.0 . . ?
C46' C45' H45' 120.0 . . ?
C45' C46' H46' 120.0 . . ?
C45' C46' C47' 120.0 . . ?
C47' C46' H46' 120.0 . . ?
C42' C47' H47' 120.0 . . ?
C46' C47' C42' 120.0 . . ?
C46' C47' H47' 120.0 . . ?
C48 N7 C54 116.5(19) . . ?
C48 N7 C52 116(2) . . ?
C52 N7 C54 111(2) . . ?
C56 N7 C50 116(3) . . ?
N7 C48 C49 118(2) . . ?
C55 C54 N7 119(3) . . ?
C53 C52 N7 119(2) . . ?
C51 C50 N7 99.4(19) . . ?
N7 C56 C57 99(4) . . ?

loop_
_geom_bond_atom_site_label_1
_geom_bond_atom_site_label_2
_geom_bond_distance
_geom_bond_site_symmetry_2
_geom_bond_publ_flag
Au1 Ag1 3.0767(4) . ?
Au1 Ag1 3.0767(4) 2_666 ?
Au1 Ag3 2.9640(4) 2_666 ?
Au1 Ag3 2.9640(4) . ?
Au1 Ag5 3.0946(4) 2_666 ?
Au1 Ag5 3.0946(5) . ?
Au1 Ag6 3.3196(5) 2_666 ?
Au1 Ag6 3.3196(5) . ?
Au1 C16 2.004(6) . ?
Au1 C16 2.004(6) 2_666 ?
Ag1 Ag2 3.3274(6) . ?
Ag1 Ag4 2.8526(6) 2_666 ?
Ag1 Ag5 3.3053(6) 2_666 ?
Ag1 Ag6 2.8703(6) . ?
Ag1 N1 2.274(5) . ?
Ag1 C24 2.350(6) 2_666 ?
Ag1 C32 2.264(6) . ?
Ag2 Ag3 3.0308(6) . ?
Ag2 Ag5 2.8679(6) 2_666 ?
Ag2 N2 2.113(5) . ?
Ag2 C40 2.072(6) . ?
Ag3 Ag4 3.3158(6) . ?
Ag3 Ag6 3.0216(7) 2_666 ?
Ag3 N3 2.290(5) . ?
Ag3 C16 2.691(6) . ?
Ag3 C32 2.408(6) 2_666 ?
Ag3 C40 2.342(6) . ?
Ag4 Ag1 2.8526(6) 2_666 ?
Ag4 Ag5 3.1251(6) . ?
Ag4 N4 2.111(5) . ?
Ag4 C24 2.075(6) . ?
Ag5 Ag1 3.3052(6) 2_666 ?
Ag5 Ag2 2.8678(6) 2_666 ?
Ag5 Ag6 3.3126(6) . ?
Ag5 N5 2.268(4) . ?
Ag5 C24 2.270(6) . ?
Ag5 C40 2.395(6) 2_666 ?
Ag6 Ag3 3.0217(7) 2_666 ?
Ag6 N6 2.156(5) . ?
Ag6 C32 2.107(6) . ?
F1 C1 1.311(8) . ?
F2 C1 1.332(8) . ?
F3 C1 1.316(7) . ?
F4 C5 1.349(8) . ?
F5 C5 1.340(9) . ?
F6 C5 1.323(8) . ?
F7 C6 1.348(8) . ?
F8 C6 1.330(8) . ?
F9 C6 1.347(8) . ?
F10 C10 1.325(9) . ?
F11 C10 1.316(9) . ?
F12 C10 1.304(9) . ?
F13 C11 1.310(9) . ?
F14 C11 1.327(7) . ?
F15 C11 1.336(8) . ?
F16 C15 1.338(8) . ?
F17 C15 1.326(8) . ?
F18 C15 1.326(8) . ?
N1 N2 1.351(7) . ?
N1 C2 1.347(7) . ?
N2 C4 1.348(8) . ?
N3 N4 1.361(7) . ?
N3 C7 1.322(8) . ?
N4 C9 1.346(8) . ?
N5 N6 1.356(7) . ?
N5 C12 1.345(7) . ?
N6 C14 1.345(8) . ?
C1 C2 1.503(9) . ?
C2 C3 1.371(9) . ?
C3 H3 0.9500 . ?
C3 C4 1.378(9) . ?
C4 C5 1.482(10) . ?
C6 C7 1.472(10) . ?
C7 C8 1.379(10) . ?
C8 H8 0.9500 . ?
C8 C9 1.384(10) . ?
C9 C10 1.481(10) . ?
C11 C12 1.475(9) . ?
C12 C13 1.389(9) . ?
C13 H13 0.9500 . ?
C13 C14 1.380(9) . ?
C14 C15 1.485(9) . ?
C16 C17 1.194(9) . ?
C17 C18 1.445(8) . ?
C18 C19 1.384(9) . ?
C18 C23 1.384(9) . ?
C19 H19 0.9500 . ?
C19 C20 1.382(11) . ?
C20 H20 0.9500 . ?
C20 C21 1.355(12) . ?
C21 H21 0.9500 . ?
C21 C22 1.384(11) . ?
C22 H22 0.9500 . ?
C22 C23 1.395(9) . ?
C23 H23 0.9500 . ?
C24 Ag1 2.350(6) 2_666 ?
C24 C25 1.225(9) . ?
C25 C26 1.427(9) . ?
C26 C27 1.402(9) . ?
C26 C31 1.381(9) . ?
C27 H27 0.9500 . ?
C27 C28 1.379(10) . ?
C28 H28 0.9500 . ?
C28 C29 1.365(11) . ?
C29 H29 0.9500 . ?
C29 C30 1.381(11) . ?
C30 H30 0.9500 . ?
C30 C31 1.392(10) . ?
C31 H31 0.9500 . ?
C32 Ag3 2.408(6) 2_666 ?
C32 C33 1.212(9) . ?
C33 C34 1.432(9) . ?
C34 C35 1.415(12) . ?
C34 C39 1.390(12) . ?
C35 H35 0.9500 . ?
C35 C36 1.378(13) . ?
C36 H36 0.9500 . ?
C36 C37 1.381(16) . ?
C37 H37 0.9500 . ?
C37 C38 1.376(15) . ?
C38 H38 0.9500 . ?
C38 C39 1.364(11) . ?
C39 H39 0.9500 . ?
C40 Ag5 2.395(6) 2_666 ?
C40 C41 1.196(8) . ?
C41 C42 1.468(19) . ?
C41 C42' 1.456(10) . ?
C42 C43 1.43(3) . ?
C42 C47 1.35(3) . ?
C43 H43 0.9500 . ?
C43 C44 1.44(2) . ?
C44 H44 0.9500 . ?
C44 C45 1.32(3) . ?
C45 H45 0.9500 . ?
C45 C46 1.22(3) . ?
C46 H46 0.9500 . ?
C46 C47 1.44(2) . ?
C47 H47 0.9500 . ?
C42' C43' 1.3900 . ?
C42' C47' 1.3900 . ?
C43' H43' 0.9500 . ?
C43' C44' 1.3900 . ?
C44' H44' 0.9500 . ?
C44' C45' 1.3900 . ?
C45' H45' 0.9500 . ?
C45' C46' 1.3900 . ?
C46' H46' 0.9500 . ?
C46' C47' 1.3900 . ?
C47' H47' 0.9500 . ?
C53 C52 1.388(18) . ?
N7 C48 1.362(17) . ?
N7 C54 1.449(18) . ?
N7 C52 1.441(18) . ?
N7 C50 1.454(18) . ?
N7 C56 1.28(5) . ?
C48 C49 1.425(18) . ?
C51 C50 1.421(18) . ?
C54 C55 1.440(19) . ?
C56 C57 1.50(6) . ?

loop_
_geom_torsion_atom_site_label_1
_geom_torsion_atom_site_label_2
_geom_torsion_atom_site_label_3
_geom_torsion_atom_site_label_4
_geom_torsion
_geom_torsion_site_symmetry_1
_geom_torsion_site_symmetry_2
_geom_torsion_site_symmetry_3
_geom_torsion_site_symmetry_4
_geom_torsion_publ_flag
Ag1 N1 N2 Ag2 8.8(5) . . . . ?
Ag1 N1 N2 C4 -165.9(4) . . . . ?
Ag1 N1 C2 C1 -15.3(9) . . . . ?
Ag1 N1 C2 C3 163.2(4) . . . . ?
Ag2 N2 C4 C3 -174.0(5) . . . . ?
Ag2 N2 C4 C5 7.4(10) . . . . ?
Ag2 C40 C41 C42' 37(5) . . . . ?
Ag3 N3 N4 Ag4 9.7(5) . . . . ?
Ag3 N3 N4 C9 -176.8(4) . . . . ?
Ag3 N3 C7 C6 -2.2(9) . . . . ?
Ag3 N3 C7 C8 175.9(5) . . . . ?
Ag3 C40 C41 C42' 147(4) . . . . ?
Ag4 N4 C9 C8 171.4(5) . . . . ?
Ag4 N4 C9 C10 -10.2(10) . . . . ?
Ag5 N5 N6 Ag6 -5.5(5) . . . . ?
Ag5 N5 N6 C14 176.7(4) . . . . ?
Ag5 N5 C12 C11 3.4(9) . . . . ?
Ag5 N5 C12 C13 -175.5(4) . . . . ?
Ag5 C40 C41 C42' -99(4) 2_666 . . . ?
Ag6 N6 C14 C13 -177.5(4) . . . . ?
Ag6 N6 C14 C15 4.0(9) . . . . ?
F1 C1 C2 N1 -40.7(9) . . . . ?
F1 C1 C2 C3 141.0(7) . . . . ?
F2 C1 C2 N1 79.4(8) . . . . ?
F2 C1 C2 C3 -98.8(8) . . . . ?
F3 C1 C2 N1 -162.9(6) . . . . ?
F3 C1 C2 C3 18.8(10) . . . . ?
F7 C6 C7 N3 58.6(8) . . . . ?
F7 C6 C7 C8 -119.2(8) . . . . ?
F8 C6 C7 N3 -60.9(8) . . . . ?
F8 C6 C7 C8 121.4(8) . . . . ?
F9 C6 C7 N3 178.0(6) . . . . ?
F9 C6 C7 C8 0.2(10) . . . . ?
F13 C11 C12 N5 69.6(8) . . . . ?
F13 C11 C12 C13 -111.7(8) . . . . ?
F14 C11 C12 N5 -52.4(8) . . . . ?
F14 C11 C12 C13 126.3(7) . . . . ?
F15 C11 C12 N5 -171.4(6) . . . . ?
F15 C11 C12 C13 7.3(10) . . . . ?
N1 N2 C4 C3 -0.8(7) . . . . ?
N1 N2 C4 C5 -179.4(6) . . . . ?
N1 C2 C3 C4 -0.7(7) . . . . ?
N2 N1 C2 C1 -178.4(5) . . . . ?
N2 N1 C2 C3 0.2(7) . . . . ?
N2 C4 C5 F4 -39.2(9) . . . . ?
N2 C4 C5 F5 79.1(8) . . . . ?
N2 C4 C5 F6 -160.1(6) . . . . ?
N3 N4 C9 C8 -0.4(7) . . . . ?
N3 N4 C9 C10 178.0(6) . . . . ?
N3 C7 C8 C9 0.4(7) . . . . ?
N4 N3 C7 C6 -178.8(5) . . . . ?
N4 N3 C7 C8 -0.7(7) . . . . ?
N4 C9 C10 F10 -63.4(9) . . . . ?
N4 C9 C10 F11 178.4(6) . . . . ?
N4 C9 C10 F12 57.2(10) . . . . ?
N5 N6 C14 C13 -0.2(7) . . . . ?
N5 N6 C14 C15 -178.8(5) . . . . ?
N5 C12 C13 C14 0.3(7) . . . . ?
N6 N5 C12 C11 178.4(5) . . . . ?
N6 N5 C12 C13 -0.5(7) . . . . ?
N6 C14 C15 F16 173.2(6) . . . . ?
N6 C14 C15 F17 53.1(9) . . . . ?
N6 C14 C15 F18 -68.1(8) . . . . ?
C1 C2 C3 C4 177.7(6) . . . . ?
C2 N1 N2 Ag2 175.2(4) . . . . ?
C2 N1 N2 C4 0.4(6) . . . . ?
C2 C3 C4 N2 0.9(7) . . . . ?
C2 C3 C4 C5 179.3(7) . . . . ?
C3 C4 C5 F4 142.5(7) . . . . ?
C3 C4 C5 F5 -99.2(8) . . . . ?
C3 C4 C5 F6 21.6(10) . . . . ?
C6 C7 C8 C9 178.3(7) . . . . ?
C7 N3 N4 Ag4 -172.8(4) . . . . ?
C7 N3 N4 C9 0.7(6) . . . . ?
C7 C8 C9 N4 0.0(7) . . . . ?
C7 C8 C9 C10 -178.3(7) . . . . ?
C8 C9 C10 F10 114.6(9) . . . . ?
C8 C9 C10 F11 -3.6(11) . . . . ?
C8 C9 C10 F12 -124.7(8) . . . . ?
C11 C12 C13 C14 -178.5(6) . . . . ?
C12 N5 N6 Ag6 178.2(4) . . . . ?
C12 N5 N6 C14 0.4(6) . . . . ?
C12 C13 C14 N6 -0.1(7) . . . . ?
C12 C13 C14 C15 178.3(6) . . . . ?
C13 C14 C15 F16 -5.1(10) . . . . ?
C13 C14 C15 F17 -125.2(8) . . . . ?
C13 C14 C15 F18 113.6(8) . . . . ?
C17 C18 C19 C20 -176.8(8) . . . . ?
C17 C18 C23 C22 175.4(6) . . . . ?
C18 C19 C20 C21 0.9(14) . . . . ?
C19 C18 C23 C22 -2.6(9) . . . . ?
C19 C20 C21 C22 -1.3(14) . . . . ?
C20 C21 C22 C23 -0.1(11) . . . . ?
C21 C22 C23 C18 2.1(10) . . . . ?
C23 C18 C19 C20 1.1(11) . . . . ?
C25 C26 C27 C28 -178.3(6) . . . . ?
C25 C26 C31 C30 176.8(7) . . . . ?
C26 C27 C28 C29 0.6(11) . . . . ?
C27 C26 C31 C30 -3.7(11) . . . . ?
C27 C28 C29 C30 -1.9(12) . . . . ?
C28 C29 C30 C31 0.3(12) . . . . ?
C29 C30 C31 C26 2.4(12) . . . . ?
C31 C26 C27 C28 2.1(10) . . . . ?
C33 C34 C35 C36 180.0(10) . . . . ?
C33 C34 C39 C38 -179.3(9) . . . . ?
C34 C35 C36 C37 0(2) . . . . ?
C35 C34 C39 C38 1.9(15) . . . . ?
C35 C36 C37 C38 1(2) . . . . ?
C36 C37 C38 C39 -1(2) . . . . ?
C37 C38 C39 C34 -1.0(17) . . . . ?
C39 C34 C35 C36 -1.2(16) . . . . ?
C40 C41 C42' C43' -80(4) . . . . ?
C40 C41 C42' C47' 99(4) . . . . ?
C41 C42 C43 C44 177.4(19) . . . . ?
C41 C42 C47 C46 176(2) . . . . ?
C41 C42' C43' C44' 178.8(14) . . . . ?
C41 C42' C47' C46' -178.8(14) . . . . ?
C42 C43 C44 C45 6(4) . . . . ?
C43 C42 C47 C46 9(3) . . . . ?
C43 C44 C45 C46 9(4) . . . . ?
C44 C45 C46 C47 -18(5) . . . . ?
C45 C46 C47 C42 8(4) . . . . ?
C47 C42 C43 C44 -15(4) . . . . ?
C42' C43' C44' C45' 0.0 . . . . ?
C43' C42' C47' C46' 0.0 . . . . ?
C43' C44' C45' C46' 0.0 . . . . ?
C44' C45' C46' C47' 0.0 . . . . ?
C45' C46' C47' C42' 0.0 . . . . ?
C47' C42' C43' C44' 0.0 . . . . ?
C48 N7 C54 C55 167(3) . . . . ?
C48 N7 C52 C53 74(3) . . . . ?
C54 N7 C48 C49 -159(2) . . . . ?
C54 N7 C52 C53 -62(3) . . . . ?
C52 N7 C48 C49 68(3) . . . . ?
C52 N7 C54 C55 -58(4) . . . . ?
C50 N7 C56 C57 -76(4) . . . . ?
C56 N7 C50 C51 79(3) . . . . ?
